data_4132685
loop_
_publ_author_name
'You, Di'
'Yang, Haifeng'
'Sen, Srobona'
'Gabba\"i, Fran\,cois P'

_publ_section_title
;
 Modulating the \s-Accepting Properties of an Antimony Z-type Ligand via
 Anion Abstraction: Remote-Controlled Reactivity of the Coordinated
 Platinum Atom.
;
_journal_issue 30
_journal_name_full 'Journal of the American Chemical Society'
_journal_page_first 9644
_journal_page_last 9651
_journal_paper_doi 10.1021/jacs.8b05520
_journal_volume 140
_journal_year 2018
_chemical_formula_sum 'C44 H41 Cl2 F3 N P2 Pt Sb'
_chemical_formula_weight 1090.46
_space_group_crystal_system triclinic
_space_group_IT_number 2
_space_group_name_Hall '-P 1'
_space_group_name_H-M_alt 'P -1'
_atom_sites_solution_hydrogens geom
_audit_creation_method SHELXL-2014/7
_cell_angle_alpha 69.737(5)
_cell_angle_beta 77.030(5)
_cell_angle_gamma 80.654(5)
_cell_formula_units_Z 2
_cell_length_a 9.675(5)
_cell_length_b 13.608(7)
_cell_length_c 17.248(9)
_cell_measurement_reflns_used 7758
_cell_measurement_temperature 110(2)
_cell_measurement_theta_max 56.218
_cell_measurement_theta_min 4.620
_cell_volume 2067.0(19)
_computing_structure_refinement 'SHELXL-2014/7 (Sheldrick, 2014)'
_diffrn_ambient_temperature 110(2)
_diffrn_measured_fraction_theta_full 0.996
_diffrn_measured_fraction_theta_max 0.968
_diffrn_measurement_device_type 'CCD area detector'
_diffrn_radiation_type MoK\a
_diffrn_radiation_wavelength 0.71073
_diffrn_reflns_av_R_equivalents 0.0524
_diffrn_reflns_av_unetI/netI 0.0695
_diffrn_reflns_Laue_measured_fraction_full 0.996
_diffrn_reflns_Laue_measured_fraction_max 0.968
_diffrn_reflns_limit_h_max 12
_diffrn_reflns_limit_h_min -13
_diffrn_reflns_limit_k_max 18
_diffrn_reflns_limit_k_min -18
_diffrn_reflns_limit_l_max 23
_diffrn_reflns_limit_l_min -23
_diffrn_reflns_number 25366
_diffrn_reflns_point_group_measured_fraction_full 0.996
_diffrn_reflns_point_group_measured_fraction_max 0.968
_diffrn_reflns_theta_full 25.242
_diffrn_reflns_theta_max 28.650
_diffrn_reflns_theta_min 2.310
_exptl_absorpt_coefficient_mu 4.286
_exptl_absorpt_correction_T_max 0.8142
_exptl_absorpt_correction_T_min 0.6738
_exptl_absorpt_correction_type multi-scan
_exptl_crystal_colour colorless
_exptl_crystal_density_diffrn 1.752
_exptl_crystal_description needle
_exptl_crystal_F_000 1064
_exptl_crystal_size_max 0.100
_exptl_crystal_size_mid 0.070
_exptl_crystal_size_min 0.050
_refine_diff_density_max 1.147
_refine_diff_density_min -1.570
_refine_diff_density_rms 0.170
_refine_ls_extinction_method none
_refine_ls_goodness_of_fit_ref 1.011
_refine_ls_hydrogen_treatment constr
_refine_ls_matrix_type full
_refine_ls_number_parameters 487
_refine_ls_number_reflns 10270
_refine_ls_number_restraints 0
_refine_ls_restrained_S_all 1.011
_refine_ls_R_factor_all 0.0484
_refine_ls_R_factor_gt 0.0360
_refine_ls_shift/su_max 0.000
_refine_ls_shift/su_mean 0.000
_refine_ls_structure_factor_coef Fsqd
_refine_ls_weighting_details 'w=1/[\s^2^(Fo^2^)+(0.0301P)^2^] where P=(Fo^2^+2Fc^2^)/3'
_refine_ls_weighting_scheme calc
_refine_ls_wR_factor_gt 0.0797
_refine_ls_wR_factor_ref 0.0857
_reflns_Friedel_coverage 0.000
_reflns_number_gt 8452
_reflns_number_total 10270
_reflns_threshold_expression 'I > 2\s(I)'
_cod_data_source_file ja8b05520_si_002.cif
_cod_data_source_block 3
_cod_original_cell_volume 2067.0(18)
_cod_database_code 4132685
_shelx_shelxl_version_number 2014/7
_shelx_space_group_comment
;
The symmetry employed for this shelxl refinement is uniquely defined
by the following loop, which should always be used as a source of
symmetry information in preference to the above space-group names.
They are only intended as comments.
;
_shelx_estimated_absorpt_t_min 0.674
_shelx_estimated_absorpt_t_max 0.814
_exptl_absorpt_special_details SADABS

loop_
_space_group_symop_operation_xyz
'x, y, z'
'-x, -y, -z'

loop_
_atom_site_label
_atom_site_type_symbol
_atom_site_fract_x
_atom_site_fract_y
_atom_site_fract_z
_atom_site_U_iso_or_equiv
_atom_site_adp_type
_atom_site_occupancy
_atom_site_site_symmetry_order
_atom_site_calc_flag
_atom_site_refinement_flags_posn
_atom_site_refinement_flags_adp
Pt1 Pt 0.05838(2) 0.26234(2) 0.21908(2) 0.01621(5) Uani 1 1 d . .
Sb1 Sb 0.29398(3) 0.30297(2) 0.24827(2) 0.01745(7) Uani 1 1 d . .
Cl1 Cl 0.2108(2) -0.33559(13) 0.30007(10) 0.0626(5) Uani 1 1 d . .
P1 P -0.05300(11) 0.29519(9) 0.34063(7) 0.0165(2) Uani 1 1 d . .
F1 F 0.4791(3) 0.3143(2) 0.27398(17) 0.0316(7) Uani 1 1 d . .
N1 N -0.2099(4) 0.1688(3) 0.2060(2) 0.0204(8) Uani 1 1 d . .
C1 C 0.2149(5) 0.2948(4) 0.3786(3) 0.0212(9) Uani 1 1 d . .
Cl2 Cl 0.36439(18) -0.44247(16) 0.43960(12) 0.0663(5) Uani 1 1 d . .
P2 P 0.19713(12) 0.23527(9) 0.10045(7) 0.0185(2) Uani 1 1 d . .
F2 F 0.2628(3) 0.4585(2) 0.22170(16) 0.0283(6) Uani 1 1 d . .
C2 C 0.3037(5) 0.2914(4) 0.4338(3) 0.0275(11) Uani 1 1 d . .
H2 H 0.4042 0.2847 0.4164 0.033 Uiso 1 1 calc R U
F3 F 0.3576(3) 0.1501(2) 0.28370(16) 0.0261(6) Uani 1 1 d . .
C3 C 0.2469(5) 0.2977(4) 0.5128(3) 0.0306(11) Uani 1 1 d . .
H3 H 0.3084 0.2963 0.5491 0.037 Uiso 1 1 calc R U
C4 C 0.0995(5) 0.3059(4) 0.5400(3) 0.0277(11) Uani 1 1 d . .
H4 H 0.0609 0.3110 0.5944 0.033 Uiso 1 1 calc R U
C5 C 0.0098(5) 0.3068(4) 0.4875(3) 0.0225(10) Uani 1 1 d . .
H5 H -0.0904 0.3113 0.5061 0.027 Uiso 1 1 calc R U
C6 C 0.0669(4) 0.3010(3) 0.4070(3) 0.0192(9) Uani 1 1 d . .
C7 C -0.1669(4) 0.4181(3) 0.3178(3) 0.0178(9) Uani 1 1 d . .
C8 C -0.1305(5) 0.5082(4) 0.3265(3) 0.0225(10) Uani 1 1 d . .
H8 H -0.0501 0.5049 0.3507 0.027 Uiso 1 1 calc R U
C9 C -0.2133(5) 0.6032(4) 0.2992(3) 0.0275(11) Uani 1 1 d . .
H9 H -0.1885 0.6649 0.3048 0.033 Uiso 1 1 calc R U
C10 C -0.3297(5) 0.6090(4) 0.2645(3) 0.0291(11) Uani 1 1 d . .
H10 H -0.3852 0.6743 0.2464 0.035 Uiso 1 1 calc R U
C11 C -0.3668(5) 0.5187(4) 0.2559(3) 0.0279(11) Uani 1 1 d . .
H11 H -0.4475 0.5225 0.2319 0.034 Uiso 1 1 calc R U
C12 C -0.2855(4) 0.4238(4) 0.2825(3) 0.0223(10) Uani 1 1 d . .
H12 H -0.3106 0.3624 0.2766 0.027 Uiso 1 1 calc R U
C13 C -0.1653(4) 0.1923(4) 0.4115(3) 0.0203(9) Uani 1 1 d . .
C14 C -0.2943(5) 0.2132(4) 0.4599(3) 0.0306(11) Uani 1 1 d . .
H14 H -0.3319 0.2838 0.4541 0.037 Uiso 1 1 calc R U
C15 C -0.3684(5) 0.1308(4) 0.5167(3) 0.0393(13) Uani 1 1 d . .
H15 H -0.4573 0.1457 0.5493 0.047 Uiso 1 1 calc R U
C16 C -0.3159(5) 0.0275(4) 0.5269(3) 0.0344(12) Uani 1 1 d . .
H16 H -0.3672 -0.0283 0.5667 0.041 Uiso 1 1 calc R U
C17 C -0.1865(5) 0.0061(4) 0.4781(3) 0.0284(11) Uani 1 1 d . .
H17 H -0.1497 -0.0647 0.4840 0.034 Uiso 1 1 calc R U
C18 C -0.1118(5) 0.0876(4) 0.4213(3) 0.0215(9) Uani 1 1 d . .
H18 H -0.0233 0.0725 0.3884 0.026 Uiso 1 1 calc R U
C19 C 0.4171(4) 0.3260(3) 0.1224(3) 0.0187(9) Uani 1 1 d . .
C20 C 0.5474(4) 0.3722(3) 0.0944(3) 0.0223(10) Uani 1 1 d . .
H20 H 0.5851 0.3937 0.1317 0.027 Uiso 1 1 calc R U
C21 C 0.6207(5) 0.3863(4) 0.0131(3) 0.0258(10) Uani 1 1 d . .
H21 H 0.7093 0.4162 -0.0043 0.031 Uiso 1 1 calc R U
C22 C 0.5666(5) 0.3575(4) -0.0438(3) 0.0253(10) Uani 1 1 d . .
H22 H 0.6171 0.3684 -0.0996 0.030 Uiso 1 1 calc R U
C23 C 0.4385(5) 0.3126(4) -0.0175(3) 0.0223(10) Uani 1 1 d . .
H23 H 0.4005 0.2928 -0.0556 0.027 Uiso 1 1 calc R U
C24 C 0.3639(4) 0.2961(3) 0.0657(3) 0.0208(9) Uani 1 1 d . .
C25 C 0.1088(4) 0.2852(4) 0.0096(3) 0.0202(9) Uani 1 1 d . .
C26 C 0.1006(5) 0.3922(4) -0.0344(3) 0.0251(10) Uani 1 1 d . .
H26 H 0.1486 0.4372 -0.0199 0.030 Uiso 1 1 calc R U
C27 C 0.0235(5) 0.4344(4) -0.0990(3) 0.0288(11) Uani 1 1 d . .
H27 H 0.0197 0.5077 -0.1287 0.035 Uiso 1 1 calc R U
C28 C -0.0484(5) 0.3700(4) -0.1209(3) 0.0306(11) Uani 1 1 d . .
H28 H -0.1012 0.3987 -0.1652 0.037 Uiso 1 1 calc R U
C29 C -0.0416(5) 0.2636(4) -0.0768(3) 0.0282(11) Uani 1 1 d . .
H29 H -0.0902 0.2190 -0.0913 0.034 Uiso 1 1 calc R U
C30 C 0.0355(4) 0.2203(4) -0.0115(3) 0.0230(10) Uani 1 1 d . .
H30 H 0.0381 0.1471 0.0186 0.028 Uiso 1 1 calc R U
C31 C 0.2482(5) 0.0951(4) 0.1168(3) 0.0215(9) Uani 1 1 d . .
C32 C 0.3047(5) 0.0550(4) 0.0507(3) 0.0250(10) Uani 1 1 d . .
H32 H 0.3139 0.1010 -0.0057 0.030 Uiso 1 1 calc R U
C33 C 0.3475(5) -0.0514(4) 0.0667(3) 0.0303(11) Uani 1 1 d . .
H33 H 0.3832 -0.0783 0.0213 0.036 Uiso 1 1 calc R U
C34 C 0.3383(6) -0.1175(4) 0.1475(4) 0.0408(13) Uani 1 1 d . .
H34 H 0.3685 -0.1902 0.1582 0.049 Uiso 1 1 calc R U
C35 C 0.2847(7) -0.0788(4) 0.2147(3) 0.0446(15) Uani 1 1 d . .
H35 H 0.2808 -0.1249 0.2708 0.053 Uiso 1 1 calc R U
C36 C 0.2375(6) 0.0264(4) 0.1998(3) 0.0335(12) Uani 1 1 d . .
H36 H 0.1979 0.0521 0.2455 0.040 Uiso 1 1 calc R U
C37 C -0.1138(4) 0.2087(3) 0.2065(3) 0.0207(9) Uani 1 1 d . .
C38 C -0.3289(4) 0.1121(4) 0.2103(3) 0.0209(9) Uani 1 1 d . .
H38 H -0.4185 0.1604 0.2110 0.025 Uiso 1 1 calc R U
C39 C -0.3424(5) 0.0197(4) 0.2912(3) 0.0300(11) Uani 1 1 d . .
H39A H -0.4324 -0.0116 0.2997 0.036 Uiso 1 1 calc R U
H39B H -0.3467 0.0450 0.3391 0.036 Uiso 1 1 calc R U
C40 C -0.2176(6) -0.0646(4) 0.2897(4) 0.0469(15) Uani 1 1 d . .
H40A H -0.1290 -0.0359 0.2881 0.056 Uiso 1 1 calc R U
H40B H -0.2337 -0.1254 0.3417 0.056 Uiso 1 1 calc R U
C41 C -0.2004(7) -0.1010(5) 0.2142(4) 0.0563(18) Uani 1 1 d . .
H41A H -0.2860 -0.1346 0.2177 0.068 Uiso 1 1 calc R U
H41B H -0.1170 -0.1539 0.2139 0.068 Uiso 1 1 calc R U
C42 C -0.1793(6) -0.0068(4) 0.1327(3) 0.0397(13) Uani 1 1 d . .
H42A H -0.0895 0.0231 0.1273 0.048 Uiso 1 1 calc R U
H42B H -0.1714 -0.0309 0.0839 0.048 Uiso 1 1 calc R U
C43 C -0.3029(5) 0.0780(4) 0.1325(3) 0.0312(11) Uani 1 1 d . .
H43A H -0.3902 0.0510 0.1299 0.037 Uiso 1 1 calc R U
H43B H -0.2825 0.1398 0.0817 0.037 Uiso 1 1 calc R U
C44 C 0.2645(6) -0.4572(5) 0.3705(4) 0.0457(15) Uani 1 1 d . .
H44A H 0.3229 -0.5019 0.3382 0.055 Uiso 1 1 calc R U
H44B H 0.1791 -0.4935 0.4039 0.055 Uiso 1 1 calc R U

loop_
_atom_site_aniso_label
_atom_site_aniso_U_11
_atom_site_aniso_U_22
_atom_site_aniso_U_33
_atom_site_aniso_U_23
_atom_site_aniso_U_13
_atom_site_aniso_U_12
Pt1 0.01387(8) 0.01972(10) 0.01605(9) -0.00707(7) -0.00134(6) -0.00339(6)
Sb1 0.01373(14) 0.02107(16) 0.01746(15) -0.00544(12) -0.00263(11) -0.00339(11)
Cl1 0.0906(13) 0.0387(9) 0.0487(10) -0.0128(8) 0.0113(9) -0.0152(9)
P1 0.0141(5) 0.0195(6) 0.0165(6) -0.0064(5) -0.0023(4) -0.0026(4)
F1 0.0184(13) 0.0533(19) 0.0257(15) -0.0109(14) -0.0041(11) -0.0148(13)
N1 0.0184(18) 0.021(2) 0.024(2) -0.0100(17) -0.0029(15) -0.0027(15)
C1 0.024(2) 0.022(2) 0.017(2) -0.0039(19) -0.0080(18) -0.0007(18)
Cl2 0.0515(9) 0.0987(15) 0.0710(12) -0.0561(11) 0.0001(8) -0.0206(9)
P2 0.0163(5) 0.0209(6) 0.0187(6) -0.0080(5) -0.0008(4) -0.0029(4)
F2 0.0377(16) 0.0211(14) 0.0279(15) -0.0094(12) -0.0046(12) -0.0062(12)
C2 0.022(2) 0.033(3) 0.031(3) -0.011(2) -0.011(2) -0.002(2)
F3 0.0219(13) 0.0230(14) 0.0271(15) -0.0033(12) -0.0020(11) 0.0013(11)
C3 0.030(3) 0.042(3) 0.026(3) -0.013(2) -0.013(2) -0.007(2)
C4 0.028(2) 0.038(3) 0.019(2) -0.010(2) -0.0081(19) -0.002(2)
C5 0.022(2) 0.028(3) 0.017(2) -0.007(2) -0.0041(18) -0.0008(19)
C6 0.017(2) 0.019(2) 0.023(2) -0.0069(19) -0.0069(17) -0.0016(17)
C7 0.016(2) 0.023(2) 0.012(2) -0.0041(18) 0.0006(16) -0.0032(17)
C8 0.023(2) 0.026(3) 0.023(2) -0.013(2) -0.0054(18) -0.0008(19)
C9 0.035(3) 0.024(3) 0.026(3) -0.010(2) -0.007(2) -0.002(2)
C10 0.027(3) 0.026(3) 0.030(3) -0.008(2) -0.004(2) 0.004(2)
C11 0.023(2) 0.034(3) 0.027(3) -0.008(2) -0.009(2) 0.002(2)
C12 0.018(2) 0.025(2) 0.026(2) -0.010(2) -0.0048(18) -0.0022(18)
C13 0.020(2) 0.028(3) 0.012(2) -0.0042(19) -0.0041(17) -0.0049(18)
C14 0.025(3) 0.028(3) 0.031(3) -0.005(2) 0.001(2) -0.001(2)
C15 0.024(3) 0.044(3) 0.032(3) 0.001(3) 0.009(2) -0.004(2)
C16 0.028(3) 0.030(3) 0.031(3) 0.007(2) -0.003(2) -0.007(2)
C17 0.034(3) 0.023(3) 0.026(3) -0.001(2) -0.010(2) -0.006(2)
C18 0.021(2) 0.024(2) 0.019(2) -0.0059(19) -0.0017(18) -0.0048(18)
C19 0.017(2) 0.018(2) 0.016(2) -0.0027(18) 0.0023(16) -0.0027(17)
C20 0.017(2) 0.022(2) 0.026(2) -0.005(2) -0.0002(18) -0.0062(18)
C21 0.014(2) 0.025(3) 0.034(3) -0.006(2) 0.0022(19) -0.0044(18)
C22 0.025(2) 0.023(2) 0.022(2) -0.005(2) 0.0045(19) -0.0014(19)
C23 0.022(2) 0.024(2) 0.020(2) -0.007(2) -0.0026(18) -0.0023(18)
C24 0.019(2) 0.018(2) 0.023(2) -0.0037(19) -0.0007(18) -0.0029(17)
C25 0.019(2) 0.026(2) 0.014(2) -0.0071(19) 0.0027(17) -0.0027(18)
C26 0.029(3) 0.024(3) 0.023(2) -0.012(2) -0.0001(19) -0.001(2)
C27 0.030(3) 0.031(3) 0.018(2) -0.003(2) 0.0001(19) 0.000(2)
C28 0.023(2) 0.048(3) 0.019(2) -0.012(2) -0.0029(19) 0.003(2)
C29 0.015(2) 0.045(3) 0.029(3) -0.017(2) -0.0040(19) -0.002(2)
C30 0.021(2) 0.024(2) 0.024(2) -0.009(2) -0.0030(18) -0.0010(18)
C31 0.021(2) 0.021(2) 0.023(2) -0.0090(19) -0.0013(18) -0.0023(18)
C32 0.024(2) 0.028(3) 0.022(2) -0.010(2) -0.0005(19) -0.0025(19)
C33 0.034(3) 0.030(3) 0.030(3) -0.018(2) -0.001(2) 0.000(2)
C34 0.052(4) 0.029(3) 0.043(3) -0.017(3) -0.009(3) 0.004(3)
C35 0.077(4) 0.024(3) 0.028(3) -0.006(2) 0.001(3) -0.011(3)
C36 0.054(3) 0.026(3) 0.020(3) -0.009(2) -0.001(2) -0.005(2)
C37 0.018(2) 0.021(2) 0.021(2) -0.0073(19) 0.0009(18) -0.0009(18)
C38 0.017(2) 0.021(2) 0.026(2) -0.006(2) -0.0079(18) -0.0040(17)
C39 0.024(2) 0.031(3) 0.030(3) -0.003(2) -0.003(2) -0.006(2)
C40 0.049(4) 0.034(3) 0.037(3) 0.005(3) 0.001(3) 0.003(3)
C41 0.059(4) 0.027(3) 0.066(5) -0.009(3) 0.009(3) 0.001(3)
C42 0.053(3) 0.032(3) 0.039(3) -0.023(3) 0.003(3) -0.006(3)
C43 0.036(3) 0.033(3) 0.030(3) -0.011(2) -0.007(2) -0.016(2)
C44 0.053(4) 0.047(4) 0.042(3) -0.019(3) -0.003(3) -0.016(3)

loop_
_atom_type_symbol
_atom_type_description
_atom_type_scat_dispersion_real
_atom_type_scat_dispersion_imag
_atom_type_scat_source
C C 0.0033 0.0016 'International Tables Vol C Tables 4.2.6.8 and 6.1.1.4'
H H 0.0000 0.0000 'International Tables Vol C Tables 4.2.6.8 and 6.1.1.4'
N N 0.0061 0.0033 'International Tables Vol C Tables 4.2.6.8 and 6.1.1.4'
F F 0.0171 0.0103 'International Tables Vol C Tables 4.2.6.8 and 6.1.1.4'
P P 0.1023 0.0942 'International Tables Vol C Tables 4.2.6.8 and 6.1.1.4'
Cl Cl 0.1484 0.1585 'International Tables Vol C Tables 4.2.6.8 and 6.1.1.4'
Sb Sb -0.5866 1.5461 'International Tables Vol C Tables 4.2.6.8 and 6.1.1.4'
Pt Pt -1.7033 8.3905 'International Tables Vol C Tables 4.2.6.8 and 6.1.1.4'

loop_
_geom_angle_atom_site_label_1
_geom_angle_atom_site_label_2
_geom_angle_atom_site_label_3
_geom_angle
C37 Pt1 P1 93.45(13)
C37 Pt1 P2 94.20(13)
P1 Pt1 P2 172.31(4)
C37 Pt1 Sb1 171.38(13)
P1 Pt1 Sb1 86.70(4)
P2 Pt1 Sb1 85.62(4)
F1 Sb1 F3 82.95(12)
F1 Sb1 F2 85.97(12)
F3 Sb1 F2 168.74(11)
F1 Sb1 C19 83.10(14)
F3 Sb1 C19 91.63(13)
F2 Sb1 C19 89.00(14)
F1 Sb1 C1 83.49(14)
F3 Sb1 C1 90.72(14)
F2 Sb1 C1 86.05(14)
C19 Sb1 C1 165.99(16)
F1 Sb1 Pt1 172.75(9)
F3 Sb1 Pt1 89.81(8)
F2 Sb1 Pt1 101.28(8)
C19 Sb1 Pt1 96.86(12)
C1 Sb1 Pt1 96.95(12)
C7 P1 C13 107.1(2)
C7 P1 C6 108.0(2)
C13 P1 C6 102.6(2)
C7 P1 Pt1 110.63(14)
C13 P1 Pt1 113.09(15)
C6 P1 Pt1 114.84(15)
C37 N1 C38 176.1(5)
C2 C1 C6 118.3(4)
C2 C1 Sb1 123.3(3)
C6 C1 Sb1 118.2(3)
C24 P2 C25 105.0(2)
C24 P2 C31 105.2(2)
C25 P2 C31 106.9(2)
C24 P2 Pt1 114.66(15)
C25 P2 Pt1 113.23(14)
C31 P2 Pt1 111.20(15)
C3 C2 C1 120.8(4)
C2 C3 C4 120.5(4)
C5 C4 C3 119.7(4)
C4 C5 C6 120.0(4)
C5 C6 C1 120.6(4)
C5 C6 P1 119.3(3)
C1 C6 P1 120.1(3)
C8 C7 C12 119.9(4)
C8 C7 P1 121.6(3)
C12 C7 P1 118.2(3)
C7 C8 C9 119.2(4)
C10 C9 C8 121.0(4)
C9 C10 C11 119.9(5)
C12 C11 C10 119.8(4)
C11 C12 C7 120.2(4)
C14 C13 C18 119.1(4)
C14 C13 P1 123.1(4)
C18 C13 P1 117.6(3)
C15 C14 C13 119.8(5)
C16 C15 C14 121.4(5)
C15 C16 C17 119.1(5)
C18 C17 C16 120.1(5)
C17 C18 C13 120.6(4)
C24 C19 C20 118.3(4)
C24 C19 Sb1 118.9(3)
C20 C19 Sb1 122.8(3)
C21 C20 C19 120.5(4)
C20 C21 C22 121.1(4)
C23 C22 C21 119.1(4)
C22 C23 C24 120.3(4)
C19 C24 C23 120.7(4)
C19 C24 P2 119.2(3)
C23 C24 P2 120.2(3)
C26 C25 C30 118.8(4)
C26 C25 P2 119.3(3)
C30 C25 P2 121.5(3)
C27 C26 C25 121.0(4)
C26 C27 C28 120.5(5)
C29 C28 C27 118.7(4)
C28 C29 C30 121.3(5)
C29 C30 C25 119.7(4)
C32 C31 C36 119.0(4)
C32 C31 P2 122.8(4)
C36 C31 P2 118.1(3)
C33 C32 C31 120.5(4)
C34 C33 C32 120.1(5)
C33 C34 C35 120.4(5)
C36 C35 C34 120.2(5)
C35 C36 C31 119.7(5)
N1 C37 Pt1 172.9(4)
N1 C38 C39 108.6(4)
N1 C38 C43 108.9(4)
C39 C38 C43 112.5(4)
C38 C39 C40 111.8(4)
C41 C40 C39 111.4(5)
C40 C41 C42 110.0(5)
C43 C42 C41 111.2(4)
C42 C43 C38 112.0(4)
Cl1 C44 Cl2 112.2(3)

loop_
_geom_bond_atom_site_label_1
_geom_bond_atom_site_label_2
_geom_bond_distance
Pt1 C37 2.006(4)
Pt1 P1 2.2881(14)
Pt1 P2 2.2920(14)
Pt1 Sb1 2.6215(11)
Sb1 F1 1.981(3)
Sb1 F3 1.987(3)
Sb1 F2 1.991(3)
Sb1 C19 2.173(4)
Sb1 C1 2.175(4)
Cl1 C44 1.760(6)
P1 C7 1.819(4)
P1 C13 1.830(5)
P1 C6 1.830(4)
N1 C37 1.153(5)
N1 C38 1.462(5)
C1 C2 1.404(6)
C1 C6 1.405(6)
Cl2 C44 1.772(6)
P2 C24 1.818(4)
P2 C25 1.823(4)
P2 C31 1.829(5)
C2 C3 1.377(7)
C3 C4 1.397(6)
C4 C5 1.384(6)
C5 C6 1.399(6)
C7 C8 1.393(6)
C7 C12 1.394(6)
C8 C9 1.396(6)
C9 C10 1.369(6)
C10 C11 1.398(7)
C11 C12 1.385(6)
C13 C14 1.384(6)
C13 C18 1.401(6)
C14 C15 1.384(7)
C15 C16 1.380(7)
C16 C17 1.392(7)
C17 C18 1.380(6)
C19 C24 1.398(6)
C19 C20 1.411(6)
C20 C21 1.385(6)
C21 C22 1.398(6)
C22 C23 1.384(6)
C23 C24 1.413(6)
C25 C26 1.388(6)
C25 C30 1.398(6)
C26 C27 1.386(6)
C27 C28 1.392(7)
C28 C29 1.381(7)
C29 C30 1.396(6)
C31 C32 1.398(6)
C31 C36 1.404(6)
C32 C33 1.387(6)
C33 C34 1.364(7)
C34 C35 1.398(7)
C35 C36 1.381(7)
C38 C39 1.517(6)
C38 C43 1.522(6)
C39 C40 1.526(7)
C40 C41 1.513(8)
C41 C42 1.539(8)
C42 C43 1.520(7)

loop_
_cod_changelog_entry_id
_cod_changelog_entry_author
_cod_changelog_entry_date
_cod_changelog_entry_text
1 'Vaitkus, Antanas' 2023-12-21T16:30:52+02:00
;
 Removed extra trailing star ('*') symbols from the '_shelx_hkl_checksum' data
 item value. This modification resulted in a correct checksum value.
;
